data_4103867
loop_
_publ_author_name
'Steven P. Reade'
'Mary F. Mahon'
'Michael K. Whittlesey'

_publ_section_title
;
 Catalytic Hydrodefluorination of Aromatic Fluorocarbons by Ruthenium
 N-Heterocyclic Carbene Complexes
;
_journal_name_full 'Journal of the American Chemical Society'
_journal_page_first 1847
_journal_page_last 1861
_journal_paper_doi 10.1021/ja806545e
_journal_volume 131
_journal_year 2009
_chemical_formula_sum 'C47 H46 F N2 O2 P Ru'
_chemical_formula_weight 821.90
_chemical_name_systematic
;
 ?
;
_space_group_IT_number 15
_symmetry_cell_setting monoclinic
_symmetry_space_group_name_Hall '-C 2yc'
_symmetry_space_group_name_H-M 'C 1 2/c 1'
_atom_sites_solution_hydrogens geom
_atom_sites_solution_primary direct
_atom_sites_solution_secondary difmap
_audit_creation_method SHELXL-97
_cell_angle_alpha 90.00
_cell_angle_beta 93.960(1)
_cell_angle_gamma 90.00
_cell_formula_units_Z 8
_cell_length_a 44.3340(5)
_cell_length_b 13.7120(2)
_cell_length_c 13.3720(2)
_cell_measurement_reflns_used 60828
_cell_measurement_temperature 150(2)
_cell_measurement_theta_max 27.485
_cell_measurement_theta_min 2.910
_cell_volume 8109.54(19)
_computing_cell_refinement 'HKL Scalepack (Otwinowski & Minor 1997)'
_computing_data_collection 'Collect (Bruker AXS BV, 1997-2004)'
_computing_data_reduction 'Denzo & Scalepack (Otwinowski & Minor, 1997)'
_computing_molecular_graphics 'ORTEX (P.McArdle, 1995)'
_computing_publication_material 'SHELXL-97/2 (Sheldrick,1997)'
_computing_structure_refinement 'SHELXL-97 (Sheldrick, 1997)'
_computing_structure_solution 'SHELXS-97 (Sheldrick, 1990)'
_diffrn_ambient_temperature 150(2)
_diffrn_measured_fraction_theta_full 0.997
_diffrn_measured_fraction_theta_max 0.997
_diffrn_measurement_device_type '95mm CCD camera on \k-goniostat'
_diffrn_measurement_method CCD
_diffrn_radiation_monochromator graphite
_diffrn_radiation_source 'fine-focus sealed tube'
_diffrn_radiation_type MoK\a
_diffrn_radiation_wavelength 0.71073
_diffrn_reflns_av_R_equivalents 0.0870
_diffrn_reflns_av_sigmaI/netI 0.0521
_diffrn_reflns_limit_h_max 53
_diffrn_reflns_limit_h_min -57
_diffrn_reflns_limit_k_max 17
_diffrn_reflns_limit_k_min -17
_diffrn_reflns_limit_l_max 17
_diffrn_reflns_limit_l_min -17
_diffrn_reflns_number 68050
_diffrn_reflns_theta_full 27.48
_diffrn_reflns_theta_max 27.48
_diffrn_reflns_theta_min 3.55
_exptl_absorpt_coefficient_mu 0.471
_exptl_absorpt_correction_type none
_exptl_crystal_colour Very-pale-buff
_exptl_crystal_density_diffrn 1.346
_exptl_crystal_density_method 'not measured'
_exptl_crystal_description Block
_exptl_crystal_F_000 3408
_exptl_crystal_size_max 0.13
_exptl_crystal_size_mid 0.10
_exptl_crystal_size_min 0.08
_refine_diff_density_max 0.685
_refine_diff_density_min -0.596
_refine_diff_density_rms 0.077
_refine_ls_extinction_method none
_refine_ls_goodness_of_fit_ref 1.043
_refine_ls_hydrogen_treatment mixed
_refine_ls_matrix_type full
_refine_ls_number_parameters 497
_refine_ls_number_reflns 9272
_refine_ls_number_restraints 1
_refine_ls_restrained_S_all 1.043
_refine_ls_R_factor_all 0.0658
_refine_ls_R_factor_gt 0.0391
_refine_ls_shift/su_max 0.001
_refine_ls_shift/su_mean 0.000
_refine_ls_structure_factor_coef Fsqd
_refine_ls_weighting_details 'calc w=1/[\s^2^(Fo^2^)+(0.0342P)^2^+12.6440P] where P=(Fo^2^+2Fc^2^)/3'
_refine_ls_weighting_scheme calc
_refine_ls_wR_factor_gt 0.0797
_refine_ls_wR_factor_ref 0.0906
_reflns_number_gt 6981
_reflns_number_total 9272
_reflns_threshold_expression >2sigma(I)
_cod_data_source_file ja806545e_si_002_9.cif
_cod_data_source_block supp_4_k07mkw26
_cod_depositor_comments
;
The following automatic conversions were performed:

'_exptl_absorpt_correction_type' value 'None' changed to 'none'
according to the built-in table from CIF Core dictionary named
'cif_core.dic' version 2.4.1 from 2010-06-29.

Automatic conversion script
Id: cif_fix_values 1715 2011-07-08 13:25:40Z adriana 
;
_cod_original_cell_volume 8109.53(19)
_cod_database_code 4103867

loop_
_symmetry_equiv_pos_as_xyz
'x, y, z'
'-x, y, -z+1/2'
'x+1/2, y+1/2, z'
'-x+1/2, y+1/2, -z+1/2'
'-x, -y, -z'
'x, -y, z-1/2'
'-x+1/2, -y+1/2, -z'
'x+1/2, -y+1/2, z-1/2'

loop_
_atom_site_label
_atom_site_type_symbol
_atom_site_fract_x
_atom_site_fract_y
_atom_site_fract_z
_atom_site_U_iso_or_equiv
_atom_site_adp_type
_atom_site_occupancy
_atom_site_symmetry_multiplicity
_atom_site_calc_flag
_atom_site_refinement_flags
Ru1 Ru 0.136980(4) 0.231232(15) 0.447411(14) 0.02063(7) Uani 1 1 d D
P1 P 0.150269(13) 0.32330(5) 0.30888(5) 0.02087(14) Uani 1 1 d .
F1 F 0.13258(4) 0.11812(11) 0.34497(11) 0.0333(4) Uani 1 1 d .
O1 O 0.07109(5) 0.30678(18) 0.41548(18) 0.0543(6) Uani 1 1 d .
O2 O 0.15134(5) 0.38555(15) 0.60058(15) 0.0412(5) Uani 1 1 d .
N1 N 0.15826(5) 0.06783(15) 0.59803(15) 0.0229(4) Uani 1 1 d .
N2 N 0.11203(4) 0.10226(15) 0.61895(15) 0.0244(4) Uani 1 1 d .
C1 C 0.09391(6) 0.2686(2) 0.4267(2) 0.0305(6) Uani 1 1 d .
C2 C 0.14507(6) 0.32756(19) 0.54032(19) 0.0264(6) Uani 1 1 d .
C3 C 0.13522(5) 0.12717(17) 0.56179(17) 0.0217(5) Uani 1 1 d .
C4 C 0.14934(6) 0.00768(19) 0.67441(19) 0.0281(6) Uani 1 1 d .
H4 H 0.1614 -0.0398 0.7102 0.034 Uiso 1 1 calc R
C5 C 0.12050(6) 0.0297(2) 0.68772(19) 0.0289(6) Uani 1 1 d .
H5 H 0.1082 0.0011 0.7351 0.035 Uiso 1 1 calc R
C6 C 0.08138(6) 0.1370(2) 0.60442(19) 0.0279(6) Uani 1 1 d .
C7 C 0.06240(6) 0.0917(2) 0.5301(2) 0.0307(6) Uani 1 1 d .
C8 C 0.03270(6) 0.1254(2) 0.5179(2) 0.0372(7) Uani 1 1 d .
H8 H 0.0193 0.0967 0.4676 0.045 Uiso 1 1 calc R
C9 C 0.02203(6) 0.1990(3) 0.5765(2) 0.0427(8) Uani 1 1 d .
C10 C 0.04152(7) 0.2407(2) 0.6504(2) 0.0415(7) Uani 1 1 d .
H10 H 0.0343 0.2912 0.6911 0.050 Uiso 1 1 calc R
C11 C 0.07154(6) 0.2101(2) 0.6661(2) 0.0331(6) Uani 1 1 d .
C12 C 0.07417(7) 0.0144(2) 0.4643(2) 0.0396(7) Uani 1 1 d .
H12A H 0.0884 0.0434 0.4199 0.059 Uiso 1 1 calc R
H12B H 0.0573 -0.0152 0.4240 0.059 Uiso 1 1 calc R
H12C H 0.0846 -0.0358 0.5060 0.059 Uiso 1 1 calc R
C13 C -0.01032(7) 0.2341(3) 0.5607(3) 0.0647(11) Uani 1 1 d .
H13A H -0.0151 0.2467 0.4893 0.097 Uiso 1 1 calc R
H13B H -0.0128 0.2942 0.5989 0.097 Uiso 1 1 calc R
H13C H -0.0240 0.1839 0.5838 0.097 Uiso 1 1 calc R
C14 C 0.09238(7) 0.2565(3) 0.7465(2) 0.0454(8) Uani 1 1 d .
H14A H 0.0979 0.2081 0.7985 0.068 Uiso 1 1 calc R
H14B H 0.0821 0.3114 0.7762 0.068 Uiso 1 1 calc R
H14C H 0.1107 0.2799 0.7169 0.068 Uiso 1 1 calc R
C15 C 0.18795(5) 0.06101(18) 0.55993(18) 0.0248(5) Uani 1 1 d .
C16 C 0.21115(6) 0.1189(2) 0.60239(19) 0.0280(6) Uani 1 1 d .
C17 C 0.23946(6) 0.1116(2) 0.5634(2) 0.0344(6) Uani 1 1 d .
H17 H 0.2556 0.1509 0.5910 0.041 Uiso 1 1 calc R
C18 C 0.24458(6) 0.0485(2) 0.4856(2) 0.0385(7) Uani 1 1 d .
C19 C 0.22121(7) -0.0095(2) 0.4479(2) 0.0364(7) Uani 1 1 d .
H19 H 0.2248 -0.0540 0.3956 0.044 Uiso 1 1 calc R
C20 C 0.19234(6) -0.0053(2) 0.48388(19) 0.0305(6) Uani 1 1 d .
C21 C 0.20599(6) 0.1892(2) 0.6855(2) 0.0361(6) Uani 1 1 d .
H21A H 0.1938 0.2442 0.6589 0.054 Uiso 1 1 calc R
H21B H 0.2255 0.2133 0.7144 0.054 Uiso 1 1 calc R
H21C H 0.1953 0.1561 0.7375 0.054 Uiso 1 1 calc R
C22 C 0.27538(7) 0.0443(3) 0.4431(3) 0.0541(9) Uani 1 1 d .
H22A H 0.2897 0.0110 0.4907 0.081 Uiso 1 1 calc R
H22B H 0.2825 0.1107 0.4316 0.081 Uiso 1 1 calc R
H22C H 0.2738 0.0086 0.3795 0.081 Uiso 1 1 calc R
C23 C 0.16677(7) -0.0691(2) 0.4424(2) 0.0401(7) Uani 1 1 d .
H23A H 0.1598 -0.1102 0.4961 0.060 Uiso 1 1 calc R
H23B H 0.1738 -0.1105 0.3891 0.060 Uiso 1 1 calc R
H23C H 0.1501 -0.0280 0.4152 0.060 Uiso 1 1 calc R
C24 C 0.12104(5) 0.33919(19) 0.20567(18) 0.0234(5) Uani 1 1 d .
C25 C 0.10693(6) 0.2556(2) 0.1661(2) 0.0359(7) Uani 1 1 d .
H25 H 0.1119 0.1936 0.1945 0.043 Uiso 1 1 calc R
C26 C 0.08558(7) 0.2628(2) 0.0850(2) 0.0417(7) Uani 1 1 d .
H26 H 0.0761 0.2055 0.0579 0.050 Uiso 1 1 calc R
C27 C 0.07812(6) 0.3528(2) 0.0438(2) 0.0378(7) Uani 1 1 d .
H27 H 0.0637 0.3573 -0.0120 0.045 Uiso 1 1 calc R
C28 C 0.09157(6) 0.4358(2) 0.0837(2) 0.0341(6) Uani 1 1 d .
H28 H 0.0862 0.4978 0.0561 0.041 Uiso 1 1 calc R
C29 C 0.11302(6) 0.4294(2) 0.16445(19) 0.0290(6) Uani 1 1 d .
H29 H 0.1223 0.4870 0.1916 0.035 Uiso 1 1 calc R
C30 C 0.16177(5) 0.44912(18) 0.33512(17) 0.0225(5) Uani 1 1 d .
C31 C 0.14209(6) 0.50811(19) 0.38539(19) 0.0293(6) Uani 1 1 d .
H31 H 0.1241 0.4809 0.4083 0.035 Uiso 1 1 calc R
C32 C 0.14844(7) 0.6055(2) 0.4021(2) 0.0338(6) Uani 1 1 d .
H32 H 0.1349 0.6450 0.4365 0.041 Uiso 1 1 calc R
C33 C 0.17460(7) 0.6455(2) 0.3688(2) 0.0358(7) Uani 1 1 d .
H33 H 0.1788 0.7129 0.3790 0.043 Uiso 1 1 calc R
C34 C 0.19445(6) 0.5881(2) 0.3211(2) 0.0332(6) Uani 1 1 d .
H34 H 0.2125 0.6158 0.2993 0.040 Uiso 1 1 calc R
C35 C 0.18840(6) 0.4899(2) 0.30430(19) 0.0279(6) Uani 1 1 d .
H35 H 0.2024 0.4505 0.2718 0.033 Uiso 1 1 calc R
C36 C 0.18095(5) 0.27119(19) 0.24047(18) 0.0233(5) Uani 1 1 d .
C37 C 0.18712(6) 0.3074(2) 0.1468(2) 0.0336(6) Uani 1 1 d .
H37 H 0.1753 0.3593 0.1179 0.040 Uiso 1 1 calc R
C38 C 0.21035(7) 0.2685(2) 0.0953(2) 0.0396(7) Uani 1 1 d .
H38 H 0.2149 0.2956 0.0327 0.047 Uiso 1 1 calc R
C39 C 0.22692(6) 0.1909(2) 0.1342(2) 0.0334(6) Uani 1 1 d .
H39 H 0.2425 0.1636 0.0979 0.040 Uiso 1 1 calc R
C40 C 0.22085(6) 0.1530(2) 0.2261(2) 0.0313(6) Uani 1 1 d .
H40 H 0.2322 0.0992 0.2528 0.038 Uiso 1 1 calc R
C41 C 0.19817(5) 0.19312(19) 0.2801(2) 0.0267(5) Uani 1 1 d .
H41 H 0.1944 0.1674 0.3440 0.032 Uiso 1 1 calc R
C42 C 0.02961(9) 0.1061(4) 0.2293(3) 0.0681(11) Uani 1 1 d .
H42 H 0.0503 0.1066 0.2148 0.082 Uiso 1 1 calc R
C43 C 0.01503(9) 0.0200(3) 0.2392(3) 0.0653(11) Uani 1 1 d .
H43 H 0.0254 -0.0399 0.2313 0.078 Uiso 1 1 calc R
C44 C 0.01483(10) 0.1907(3) 0.2400(3) 0.0730(13) Uani 1 1 d .
H44 H 0.0252 0.2509 0.2335 0.088 Uiso 1 1 calc R
C45 C 0.01376(11) 0.4799(4) 0.1633(4) 0.0906(15) Uani 1 1 d .
H45 H 0.0235 0.4788 0.1022 0.109 Uiso 1 1 calc R
C46 C 0.03085(10) 0.4809(4) 0.2523(4) 0.0788(13) Uani 1 1 d .
H46 H 0.0523 0.4819 0.2529 0.095 Uiso 1 1 calc R
C47 C -0.01722(10) 0.4805(3) 0.1606(4) 0.0769(12) Uani 1 1 d .
H47 H -0.0289 0.4806 0.0983 0.092 Uiso 1 1 calc R
H1 H 0.1728(2) 0.2201(19) 0.4653(19) 0.023(7) Uiso 1 1 d D

loop_
_atom_site_aniso_label
_atom_site_aniso_U_11
_atom_site_aniso_U_22
_atom_site_aniso_U_33
_atom_site_aniso_U_23
_atom_site_aniso_U_13
_atom_site_aniso_U_12
Ru1 0.02346(11) 0.01840(11) 0.02004(10) 0.00119(8) 0.00159(7) 0.00021(8)
P1 0.0219(3) 0.0197(3) 0.0209(3) 0.0012(2) 0.0011(2) -0.0002(2)
F1 0.0486(10) 0.0248(8) 0.0262(8) -0.0046(6) 0.0011(7) -0.0006(7)
O1 0.0298(12) 0.0639(16) 0.0696(16) 0.0259(13) 0.0063(10) 0.0121(11)
O2 0.0569(13) 0.0318(12) 0.0340(11) -0.0099(9) -0.0021(9) 0.0027(9)
N1 0.0297(11) 0.0182(11) 0.0207(10) 0.0034(8) 0.0007(8) 0.0009(8)
N2 0.0249(11) 0.0248(12) 0.0235(11) 0.0045(9) 0.0007(8) 0.0002(8)
C1 0.0283(14) 0.0321(15) 0.0313(14) 0.0079(12) 0.0033(11) -0.0051(12)
C2 0.0293(14) 0.0262(15) 0.0237(13) 0.0029(11) 0.0016(10) 0.0040(10)
C3 0.0282(13) 0.0182(13) 0.0184(12) -0.0007(9) -0.0019(9) -0.0002(10)
C4 0.0344(15) 0.0253(14) 0.0242(13) 0.0058(11) -0.0009(11) 0.0011(11)
C5 0.0327(14) 0.0289(15) 0.0250(13) 0.0102(11) 0.0007(10) -0.0044(11)
C6 0.0247(13) 0.0327(15) 0.0265(13) 0.0065(11) 0.0025(10) -0.0020(11)
C7 0.0300(14) 0.0326(16) 0.0294(14) 0.0077(12) 0.0020(11) -0.0060(11)
C8 0.0272(15) 0.0498(19) 0.0339(15) 0.0084(13) -0.0024(11) -0.0086(12)
C9 0.0268(15) 0.061(2) 0.0406(17) 0.0115(15) 0.0038(12) 0.0044(13)
C10 0.0333(16) 0.055(2) 0.0370(16) -0.0004(14) 0.0086(12) 0.0073(13)
C11 0.0291(14) 0.0442(19) 0.0261(14) 0.0032(12) 0.0039(11) 0.0010(12)
C12 0.0402(17) 0.0372(18) 0.0404(17) -0.0030(13) -0.0053(13) -0.0061(13)
C13 0.0295(18) 0.097(3) 0.067(2) 0.001(2) -0.0023(16) 0.0146(18)
C14 0.0422(18) 0.058(2) 0.0361(17) -0.0130(15) 0.0023(13) 0.0027(14)
C15 0.0276(13) 0.0233(14) 0.0236(13) 0.0058(10) 0.0030(10) 0.0063(10)
C16 0.0278(14) 0.0293(15) 0.0267(13) 0.0056(11) 0.0018(10) 0.0050(11)
C17 0.0245(14) 0.0426(18) 0.0361(15) 0.0115(13) 0.0020(11) 0.0046(11)
C18 0.0349(16) 0.047(2) 0.0342(16) 0.0159(14) 0.0093(12) 0.0173(13)
C19 0.0488(18) 0.0335(17) 0.0276(14) 0.0053(12) 0.0081(12) 0.0172(13)
C20 0.0398(15) 0.0247(15) 0.0266(14) 0.0041(11) -0.0002(11) 0.0085(11)
C21 0.0329(15) 0.0374(17) 0.0375(16) -0.0045(13) -0.0007(12) -0.0011(12)
C22 0.0380(18) 0.079(3) 0.0470(19) 0.0183(18) 0.0143(14) 0.0208(17)
C23 0.0514(19) 0.0300(16) 0.0386(17) -0.0066(13) -0.0001(13) 0.0067(13)
C24 0.0210(12) 0.0280(14) 0.0213(12) 0.0015(10) 0.0020(9) 0.0003(10)
C25 0.0388(16) 0.0304(17) 0.0372(16) 0.0029(12) -0.0063(12) -0.0033(12)
C26 0.0406(17) 0.0406(18) 0.0420(17) -0.0057(14) -0.0118(13) -0.0080(13)
C27 0.0291(15) 0.051(2) 0.0317(15) 0.0056(13) -0.0074(11) -0.0013(13)
C28 0.0317(15) 0.0363(17) 0.0338(15) 0.0126(12) -0.0005(11) 0.0040(12)
C29 0.0300(14) 0.0272(15) 0.0296(14) 0.0056(11) 0.0013(11) -0.0039(11)
C30 0.0284(13) 0.0202(13) 0.0183(12) 0.0033(9) -0.0023(9) -0.0013(10)
C31 0.0340(15) 0.0248(15) 0.0295(14) -0.0001(11) 0.0055(11) 0.0006(11)
C32 0.0459(17) 0.0265(15) 0.0294(14) -0.0021(11) 0.0043(12) 0.0037(12)
C33 0.0563(19) 0.0213(15) 0.0289(14) 0.0026(11) -0.0040(13) -0.0076(13)
C34 0.0361(15) 0.0309(16) 0.0322(15) 0.0048(12) -0.0006(12) -0.0102(12)
C35 0.0282(14) 0.0295(15) 0.0259(13) 0.0013(11) 0.0007(10) -0.0029(11)
C36 0.0226(12) 0.0235(13) 0.0237(12) -0.0011(10) 0.0006(9) -0.0013(10)
C37 0.0339(15) 0.0405(17) 0.0266(14) 0.0024(12) 0.0023(11) 0.0100(12)
C38 0.0395(16) 0.058(2) 0.0222(14) 0.0026(13) 0.0058(11) 0.0084(14)
C39 0.0256(14) 0.0437(17) 0.0310(15) -0.0090(13) 0.0028(11) 0.0045(12)
C40 0.0256(14) 0.0284(15) 0.0396(16) -0.0036(12) 0.0007(11) 0.0047(11)
C41 0.0252(13) 0.0260(14) 0.0291(14) 0.0005(11) 0.0028(10) 0.0002(10)
C42 0.055(2) 0.097(4) 0.053(2) 0.013(2) 0.0050(18) 0.003(2)
C43 0.106(3) 0.053(2) 0.0344(18) -0.0047(17) -0.007(2) 0.031(2)
C44 0.101(3) 0.058(3) 0.056(2) 0.015(2) -0.021(2) -0.027(2)
C45 0.077(3) 0.115(4) 0.083(3) 0.015(3) 0.031(3) 0.019(3)
C46 0.056(3) 0.086(3) 0.097(4) -0.001(3) 0.022(2) 0.005(2)
C47 0.073(3) 0.077(3) 0.081(3) 0.014(2) 0.009(2) 0.004(2)

loop_
_atom_type_symbol
_atom_type_description
_atom_type_scat_dispersion_real
_atom_type_scat_dispersion_imag
_atom_type_scat_source
Ru Ru -1.2594 0.8363 'International Tables Vol C Tables 4.2.6.8 and 6.1.1.4'
C C 0.0033 0.0016 'International Tables Vol C Tables 4.2.6.8 and 6.1.1.4'
H H 0.0000 0.0000 'International Tables Vol C Tables 4.2.6.8 and 6.1.1.4'
F F 0.0171 0.0103 'International Tables Vol C Tables 4.2.6.8 and 6.1.1.4'
N N 0.0061 0.0033 'International Tables Vol C Tables 4.2.6.8 and 6.1.1.4'
O O 0.0106 0.0060 'International Tables Vol C Tables 4.2.6.8 and 6.1.1.4'
P P 0.1023 0.0942 'International Tables Vol C Tables 4.2.6.8 and 6.1.1.4'

loop_
_geom_angle_atom_site_label_1
_geom_angle_atom_site_label_2
_geom_angle_atom_site_label_3
_geom_angle
_geom_angle_site_symmetry_1
_geom_angle_site_symmetry_3
H1 Ru1 C2 79.7(9) . .
H1 Ru1 C1 170.5(9) . .
C2 Ru1 C1 92.88(11) . .
H1 Ru1 F1 94.3(9) . .
C2 Ru1 F1 173.94(9) . .
C1 Ru1 F1 93.17(9) . .
H1 Ru1 C3 85.0(9) . .
C2 Ru1 C3 90.65(10) . .
C1 Ru1 C3 101.20(10) . .
F1 Ru1 C3 88.07(8) . .
H1 Ru1 P1 82.4(9) . .
C2 Ru1 P1 95.70(8) . .
C1 Ru1 P1 92.44(8) . .
F1 Ru1 P1 84.15(4) . .
C3 Ru1 P1 164.65(7) . .
C30 P1 C36 104.89(11) . .
C30 P1 C24 101.83(11) . .
C36 P1 C24 100.37(11) . .
C30 P1 Ru1 115.97(8) . .
C36 P1 Ru1 114.73(8) . .
C24 P1 Ru1 116.94(8) . .
C3 N1 C4 111.7(2) . .
C3 N1 C15 126.1(2) . .
C4 N1 C15 122.1(2) . .
C3 N2 C5 111.7(2) . .
C3 N2 C6 125.5(2) . .
C5 N2 C6 122.4(2) . .
O1 C1 Ru1 167.6(3) . .
O2 C2 Ru1 176.7(2) . .
N2 C3 N1 103.0(2) . .
N2 C3 Ru1 130.20(17) . .
N1 C3 Ru1 126.77(17) . .
C5 C4 N1 106.7(2) . .
C4 C5 N2 106.9(2) . .
C11 C6 C7 122.9(2) . .
C11 C6 N2 119.4(2) . .
C7 C6 N2 117.6(2) . .
C8 C7 C6 116.9(3) . .
C8 C7 C12 122.1(3) . .
C6 C7 C12 121.0(2) . .
C9 C8 C7 122.2(3) . .
C8 C9 C10 118.9(3) . .
C8 C9 C13 120.7(3) . .
C10 C9 C13 120.3(3) . .
C9 C10 C11 121.5(3) . .
C6 C11 C10 117.6(3) . .
C6 C11 C14 121.7(2) . .
C10 C11 C14 120.7(3) . .
C20 C15 C16 122.5(2) . .
C20 C15 N1 118.5(2) . .
C16 C15 N1 119.0(2) . .
C15 C16 C17 117.8(2) . .
C15 C16 C21 121.6(2) . .
C17 C16 C21 120.6(2) . .
C18 C17 C16 121.6(3) . .
C19 C18 C17 118.6(3) . .
C19 C18 C22 121.1(3) . .
C17 C18 C22 120.3(3) . .
C18 C19 C20 122.3(3) . .
C15 C20 C19 117.1(3) . .
C15 C20 C23 120.7(2) . .
C19 C20 C23 122.2(3) . .
C29 C24 C25 119.1(2) . .
C29 C24 P1 123.40(19) . .
C25 C24 P1 117.5(2) . .
C26 C25 C24 120.1(3) . .
C27 C26 C25 120.3(3) . .
C28 C27 C26 119.9(3) . .
C27 C28 C29 120.2(3) . .
C24 C29 C28 120.4(3) . .
C35 C30 C31 118.7(2) . .
C35 C30 P1 123.58(19) . .
C31 C30 P1 117.68(19) . .
C32 C31 C30 120.8(2) . .
C31 C32 C33 119.8(3) . .
C34 C33 C32 120.1(3) . .
C33 C34 C35 120.6(3) . .
C34 C35 C30 120.0(2) . .
C37 C36 C41 118.6(2) . .
C37 C36 P1 120.5(2) . .
C41 C36 P1 120.88(19) . .
C38 C37 C36 120.6(3) . .
C39 C38 C37 120.4(3) . .
C38 C39 C40 119.8(3) . .
C39 C40 C41 120.4(3) . .
C40 C41 C36 120.1(2) . .
C44 C42 C43 120.1(4) . .
C42 C43 C43 119.5(3) . 2
C42 C44 C44 120.4(3) . 2
C46 C45 C47 121.1(4) . .
C47 C46 C45 119.9(4) 2 .
C46 C47 C45 119.0(5) 2 .

loop_
_geom_bond_atom_site_label_1
_geom_bond_atom_site_label_2
_geom_bond_distance
_geom_bond_site_symmetry_2
Ru1 H1 1.598(9) .
Ru1 C2 1.832(3) .
Ru1 C1 1.978(3) .
Ru1 F1 2.0697(14) .
Ru1 C3 2.097(2) .
Ru1 P1 2.3502(6) .
P1 C30 1.826(2) .
P1 C36 1.836(2) .
P1 C24 1.840(2) .
O1 C1 1.140(3) .
O2 C2 1.152(3) .
N1 C3 1.368(3) .
N1 C4 1.391(3) .
N1 C15 1.447(3) .
N2 C3 1.366(3) .
N2 C5 1.389(3) .
N2 C6 1.440(3) .
C4 C5 1.338(4) .
C6 C11 1.388(4) .
C6 C7 1.402(4) .
C7 C8 1.394(4) .
C7 C12 1.494(4) .
C8 C9 1.382(5) .
C9 C10 1.390(4) .
C9 C13 1.513(4) .
C10 C11 1.397(4) .
C11 C14 1.509(4) .
C15 C20 1.388(4) .
C15 C16 1.389(4) .
C16 C17 1.396(4) .
C16 C21 1.501(4) .
C17 C18 1.384(4) .
C18 C19 1.374(4) .
C18 C22 1.516(4) .
C19 C20 1.399(4) .
C20 C23 1.507(4) .
C24 C29 1.390(4) .
C24 C25 1.392(4) .
C25 C26 1.393(4) .
C26 C27 1.382(4) .
C27 C28 1.376(4) .
C28 C29 1.391(4) .
C30 C35 1.394(3) .
C30 C31 1.396(4) .
C31 C32 1.380(4) .
C32 C33 1.384(4) .
C33 C34 1.371(4) .
C34 C35 1.388(4) .
C36 C37 1.392(4) .
C36 C41 1.398(4) .
C37 C38 1.384(4) .
C38 C39 1.375(4) .
C39 C40 1.377(4) .
C40 C41 1.391(4) .
C42 C44 1.345(6) .
C42 C43 1.357(6) .
C43 C43 1.383(8) 2
C44 C44 1.360(9) 2
C45 C46 1.366(7) .
C45 C47 1.372(6) .
C46 C47 1.349(6) 2
C47 C46 1.349(6) 2
